data_1542718
loop_
_publ_author_name
'Pan, Hongjie'
'Huang, Hu'
'Liu, Weigang'
'Tian, Hua'
'Shi, Yian'

_publ_section_title
;
 Phosphine Oxide-Sc(OTf)3 Catalyzed Highly Regio- and Enantioselective
 Bromoaminocyclization of (E)-Cinnamyl Tosylcarbamates. An Approach to a
 Class of Synthetically Versatile Functionalized Molecules.
;
_journal_issue 5
_journal_name_full 'Organic letters'
_journal_page_first 896
_journal_paper_doi 10.1021/acs.orglett.5b03459
_journal_volume 18
_journal_year 2016
_chemical_absolute_configuration ad
_chemical_formula_moiety 'C19 H23 N O3 S'
_chemical_formula_sum 'C19 H23 N O3 S'
_chemical_formula_weight 345.44
_space_group_crystal_system orthorhombic
_space_group_IT_number 19
_space_group_name_Hall 'P 2ac 2ab'
_space_group_name_H-M_alt 'P 21 21 21'
_symmetry_space_group_name_Hall 'P 2ac 2ab'
_symmetry_space_group_name_H-M 'P 21 21 21'
_atom_sites_solution_hydrogens mixed
_atom_sites_solution_primary direct
_audit_creation_date 2015-07-16
_audit_creation_method
;
Olex2 1.2
(compiled 2015.01.26 svn.r3150 for OlexSys, GUI svn.r4998)
;
_cell_angle_alpha 90
_cell_angle_beta 90
_cell_angle_gamma 90
_cell_formula_units_Z 4
_cell_length_a 6.101(2)
_cell_length_b 15.371(5)
_cell_length_c 19.086(6)
_cell_measurement_reflns_used 5462
_cell_measurement_temperature 173.1500
_cell_measurement_theta_max 27.4848
_cell_measurement_theta_min 1.7011
_cell_volume 1789.9(10)
_computing_cell_refinement 'CrystalClear (Rigaku Inc., 2007)'
_computing_data_collection 'CrystalClear (Rigaku Inc., 2007)'
_computing_data_reduction 'CrystalClear (Rigaku Inc., 2007)'
_computing_molecular_graphics 'Olex2 (Dolomanov et al., 2009)'
_computing_publication_material 'CIFTAB (Sheldrick, 2013)'
_computing_structure_refinement 'SHELXL (Sheldrick, 2014)'
_computing_structure_solution
;
'SHELXT (Sheldrick, 2014)'
;
_diffrn_ambient_temperature 173.1500
_diffrn_detector_area_resol_mean 28.5714
_diffrn_measured_fraction_theta_full 0.996
_diffrn_measured_fraction_theta_max 0.997
_diffrn_measurement_details
;
scan:
    Number of images: 360
               Slice: -110.0000 - 70.0000
         Image width: 0.5000
            Exp time: 15.0000
       Rotation axis: Omega
               Omega: 0.0000
                 Chi: 45.0000
                 Phi: 180.0000
                 XTD: 45.1145
              2theta: -19.8258
scan:
    Number of images: 360
               Slice: -110.0000 - 70.0000
         Image width: 0.5000
            Exp time: 15.0000
       Rotation axis: Omega
               Omega: 0.0000
                 Chi: 45.0000
                 Phi: 90.0000
                 XTD: 45.1145
              2theta: -19.8258
;
_diffrn_measurement_device
;
Saturn724+ (2x2 bin mode)
;
_diffrn_measurement_device_details
;
AFC10: Fixed Chi 2 circle
;
_diffrn_measurement_device_type 'Saturn724+ CCD'
_diffrn_measurement_method '\w scans at fixed \c = 45\%'
_diffrn_orient_matrix_type d*Trek
_diffrn_orient_matrix_UB_11 0.0268
_diffrn_orient_matrix_UB_12 -0.1422
_diffrn_orient_matrix_UB_13 0.0770
_diffrn_orient_matrix_UB_21 -0.0298
_diffrn_orient_matrix_UB_22 0.0231
_diffrn_orient_matrix_UB_23 0.0530
_diffrn_orient_matrix_UB_31 -0.0458
_diffrn_orient_matrix_UB_32 -0.0183
_diffrn_orient_matrix_UB_33 -0.0178
_diffrn_radiation_detector CCD
_diffrn_radiation_monochromator 'Graphite Monochromator'
_diffrn_radiation_type MoK\a
_diffrn_radiation_wavelength 0.71073
_diffrn_reflns_av_R_equivalents 0.0419
_diffrn_reflns_av_unetI/netI 0.0380
_diffrn_reflns_laue_measured_fraction_full 0.996
_diffrn_reflns_laue_measured_fraction_max 0.997
_diffrn_reflns_limit_h_max 7
_diffrn_reflns_limit_h_min -7
_diffrn_reflns_limit_k_max 19
_diffrn_reflns_limit_k_min -19
_diffrn_reflns_limit_l_max 21
_diffrn_reflns_limit_l_min -24
_diffrn_reflns_number 14060
_diffrn_reflns_point_group_measured_fraction_full 0.997
_diffrn_reflns_point_group_measured_fraction_max 0.996
_diffrn_reflns_theta_full 26.000
_diffrn_reflns_theta_max 27.479
_diffrn_reflns_theta_min 3.404
_diffrn_source 'Sealed Tube'
_diffrn_source_current 30.0000
_diffrn_source_power 1.5000
_diffrn_source_voltage 50.0000
_exptl_absorpt_coefficient_mu 0.197
_exptl_absorpt_correction_T_max 1.0000
_exptl_absorpt_correction_T_min 0.8662
_exptl_absorpt_correction_type multi-scan
_exptl_absorpt_process_details 'CrystalClear (Rigaku Inc., 2007)'
_exptl_crystal_colour Colorless
_exptl_crystal_density_diffrn 1.282
_exptl_crystal_description plate
_exptl_crystal_F_000 736
_exptl_crystal_size_max 0.5
_exptl_crystal_size_mid 0.17
_exptl_crystal_size_min 0.05
_refine_diff_density_max 0.247
_refine_diff_density_min -0.270
_refine_diff_density_rms 0.039
_refine_ls_abs_structure_details
;
 Flack x determined using 1380 quotients [(I+)-(I-)]/[(I+)+(I-)]
 (Parsons, Flack and Wagner, Acta Cryst. B69 (2013) 249-259).
;
_refine_ls_abs_structure_Flack 0.06(4)
_refine_ls_extinction_method none
_refine_ls_goodness_of_fit_ref 1.162
_refine_ls_hydrogen_treatment mixed
_refine_ls_matrix_type full
_refine_ls_number_parameters 226
_refine_ls_number_reflns 4077
_refine_ls_number_restraints 0
_refine_ls_restrained_S_all 1.162
_refine_ls_R_factor_all 0.0490
_refine_ls_R_factor_gt 0.0457
_refine_ls_shift/su_max 0.001
_refine_ls_shift/su_mean 0.000
_refine_ls_structure_factor_coef Fsqd
_refine_ls_weighting_details 'w=1/[\s^2^(Fo^2^)+(0.0196P)^2^+0.6062P] where P=(Fo^2^+2Fc^2^)/3'
_refine_ls_weighting_scheme calc
_refine_ls_wR_factor_gt 0.0813
_refine_ls_wR_factor_ref 0.0825
_reflns_Friedel_coverage 0.731
_reflns_friedel_fraction_full 0.997
_reflns_friedel_fraction_max 0.995
_reflns_number_gt 3896
_reflns_number_total 4077
_reflns_threshold_expression 'I > 2\s(I)'
_cod_data_source_file ol5b03459_si_009.cif
_cod_data_source_block sa4256
_cod_original_cell_volume 1790.0(10)
_cod_database_code 1542718
_shelx_space_group_comment
;
The symmetry employed for this shelxl refinement is uniquely defined
by the following loop, which should always be used as a source of
symmetry information in preference to the above space-group names.
They are only intended as comments.
;
_diffrn_number_total 2384
_olex2_refinement_description
;
1. Fixed Uiso
 At 1.2 times of:
  All C(H) groups, All C(H,H) groups
 At 1.5 times of:
  All C(H,H,H) groups
2.a Ternary CH refined with riding coordinates:
 C1(H1B), C2(H2)
2.b Secondary CH2 refined with riding coordinates:
 C3(H3A,H3B), C4(H4A,H4B)
2.c Aromatic/amide H refined with riding coordinates:
 C5(H5), C8(H8), C9(H9), C10(H10), C11(H11), C12(H12), C14(H14), C15(H15),
 C17(H17), C18(H18)
2.d X=CH2 refined with riding coordinates:
 C6(H6A,H6B)
2.e Idealised Me refined as rotating group:
 C19(H19A,H19B,H19C)
;
_shelx_shelxl_version_number 2014/7
_olex2_submission_special_instructions 'No special instructions were received'

loop_
_space_group_symop_operation_xyz
'x, y, z'
'-x+1/2, -y, z+1/2'
'-x, y+1/2, -z+1/2'
'x+1/2, -y+1/2, -z'

loop_
_atom_site_label
_atom_site_type_symbol
_atom_site_fract_x
_atom_site_fract_y
_atom_site_fract_z
_atom_site_U_iso_or_equiv
_atom_site_adp_type
_atom_site_occupancy
_atom_site_site_symmetry_order
_atom_site_calc_flag
_atom_site_refinement_flags_posn
S1 S 0.53357(10) 0.57878(4) 0.26083(4) 0.02380(15) Uani 1 1 d .
O1 O 0.4701(4) 0.83948(13) 0.20632(11) 0.0330(5) Uani 1 1 d .
O2 O 0.4657(4) 0.50179(11) 0.22373(10) 0.0303(5) Uani 1 1 d .
O3 O 0.7618(3) 0.59278(14) 0.27389(11) 0.0339(5) Uani 1 1 d .
N1 N 0.4499(4) 0.66138(14) 0.21676(12) 0.0221(5) Uani 1 1 d .
C1 C 0.1245(5) 0.75891(17) 0.21597(14) 0.0240(6) Uani 1 1 d .
H1B H -0.0256 0.7612 0.1978 0.029 Uiso 1 1 calc R
C2 C 0.2189(4) 0.66944(17) 0.19374(14) 0.0221(6) Uani 1 1 d .
H2 H 0.1343 0.6244 0.2180 0.027 Uiso 1 1 calc R
C3 C 0.2463(5) 0.83601(18) 0.18344(15) 0.0286(6) Uani 1 1 d .
H3A H 0.2422 0.8310 0.1328 0.034 Uiso 1 1 calc R
H3B H 0.1729 0.8896 0.1964 0.034 Uiso 1 1 calc R
C4 C 0.1066(5) 0.76781(18) 0.29573(15) 0.0285(7) Uani 1 1 d .
H4A H 0.0549 0.7133 0.3153 0.034 Uiso 1 1 calc R
H4B H 0.2507 0.7794 0.3150 0.034 Uiso 1 1 calc R
C5 C -0.0461(5) 0.83927(19) 0.31652(15) 0.0332(7) Uani 1 1 d .
H5 H -0.1948 0.8302 0.3086 0.040 Uiso 1 1 calc R
C6 C 0.0102(6) 0.9129(2) 0.34463(16) 0.0427(8) Uani 1 1 d .
H6A H 0.1571 0.9248 0.3534 0.051 Uiso 1 1 calc R
H6B H -0.0964 0.9538 0.3559 0.051 Uiso 1 1 calc R
C7 C 0.1948(5) 0.65379(16) 0.11539(14) 0.0239(6) Uani 1 1 d .
C8 C -0.0041(5) 0.62440(17) 0.09005(15) 0.0307(7) Uani 1 1 d .
H8 H -0.1181 0.6130 0.1211 0.037 Uiso 1 1 calc R
C9 C -0.0352(6) 0.61173(19) 0.01897(17) 0.0394(8) Uani 1 1 d .
H9 H -0.1690 0.5910 0.0026 0.047 Uiso 1 1 calc R
C10 C 0.1313(6) 0.6297(2) -0.02775(17) 0.0425(8) Uani 1 1 d .
H10 H 0.1102 0.6214 -0.0755 0.051 Uiso 1 1 calc R
C11 C 0.3294(6) 0.6598(2) -0.00297(16) 0.0402(8) Uani 1 1 d .
H11 H 0.4415 0.6725 -0.0343 0.048 Uiso 1 1 calc R
C12 C 0.3631(5) 0.67149(19) 0.06836(15) 0.0300(6) Uani 1 1 d .
H12 H 0.4980 0.6911 0.0846 0.036 Uiso 1 1 calc R
C13 C 0.3954(4) 0.57805(18) 0.34213(14) 0.0253(6) Uani 1 1 d .
C14 C 0.1941(5) 0.53625(18) 0.34726(16) 0.0288(6) Uani 1 1 d .
H14 H 0.1394 0.5042 0.3098 0.035 Uiso 1 1 calc R
C15 C 0.0763(5) 0.5430(2) 0.40885(16) 0.0327(7) Uani 1 1 d .
H15 H -0.0587 0.5152 0.4123 0.039 Uiso 1 1 calc R
C16 C 0.1536(5) 0.5899(2) 0.46544(16) 0.0390(7) Uani 1 1 d .
C17 C 0.3578(6) 0.6310(2) 0.45926(17) 0.0407(8) Uani 1 1 d .
H17 H 0.4134 0.6623 0.4970 0.049 Uiso 1 1 calc R
C18 C 0.4775(5) 0.62593(19) 0.39807(15) 0.0343(7) Uani 1 1 d .
H18 H 0.6117 0.6542 0.3943 0.041 Uiso 1 1 calc R
C19 C 0.0225(7) 0.5956(3) 0.53251(17) 0.0589(10) Uani 1 1 d .
H19A H -0.1310 0.5975 0.5215 0.088 Uiso 1 1 calc GR
H19B H 0.0628 0.6474 0.5575 0.088 Uiso 1 1 calc GR
H19C H 0.0523 0.5456 0.5611 0.088 Uiso 1 1 calc GR
H1 H 0.478(7) 0.883(2) 0.2286(19) 0.054(12) Uiso 1 1 d .
H1A H 0.512(5) 0.7063(19) 0.2288(15) 0.028(8) Uiso 1 1 d .

loop_
_atom_site_aniso_label
_atom_site_aniso_U_11
_atom_site_aniso_U_22
_atom_site_aniso_U_33
_atom_site_aniso_U_23
_atom_site_aniso_U_13
_atom_site_aniso_U_12
S1 0.0205(3) 0.0230(3) 0.0279(3) 0.0030(3) -0.0020(3) 0.0022(3)
O1 0.0361(12) 0.0221(10) 0.0410(12) -0.0033(9) -0.0025(11) -0.0038(10)
O2 0.0363(11) 0.0201(9) 0.0344(11) 0.0003(8) -0.0030(10) 0.0040(9)
O3 0.0194(9) 0.0426(12) 0.0396(12) 0.0055(10) -0.0022(9) 0.0030(9)
N1 0.0218(11) 0.0179(10) 0.0267(12) 0.0010(9) -0.0025(10) -0.0022(10)
C1 0.0218(13) 0.0245(13) 0.0256(14) -0.0002(11) 0.0002(11) 0.0048(11)
C2 0.0202(13) 0.0213(12) 0.0248(14) 0.0026(11) -0.0011(11) -0.0012(11)
C3 0.0339(16) 0.0232(14) 0.0286(15) 0.0018(12) -0.0020(13) 0.0034(12)
C4 0.0320(16) 0.0247(14) 0.0288(15) 0.0001(12) 0.0002(12) 0.0033(12)
C5 0.0289(15) 0.0383(16) 0.0323(15) -0.0051(13) 0.0003(14) 0.0038(14)
C6 0.046(2) 0.0389(16) 0.0437(18) -0.0074(15) 0.0014(16) 0.0073(17)
C7 0.0287(15) 0.0166(12) 0.0265(15) -0.0004(11) -0.0035(12) 0.0043(11)
C8 0.0288(17) 0.0281(14) 0.0351(16) 0.0005(12) -0.0037(14) -0.0018(13)
C9 0.0402(18) 0.0353(16) 0.0425(18) -0.0087(13) -0.0143(17) 0.0066(15)
C10 0.056(2) 0.0440(18) 0.0274(17) -0.0088(14) -0.0096(17) 0.0200(17)
C11 0.048(2) 0.0438(19) 0.0285(17) 0.0004(14) 0.0064(15) 0.0142(16)
C12 0.0304(15) 0.0306(14) 0.0289(15) -0.0016(12) 0.0016(13) 0.0029(13)
C13 0.0238(13) 0.0254(13) 0.0267(14) 0.0066(12) -0.0021(11) 0.0029(12)
C14 0.0269(15) 0.0267(14) 0.0328(17) 0.0073(12) -0.0059(13) 0.0006(12)
C15 0.0249(16) 0.0379(16) 0.0353(17) 0.0133(13) 0.0003(13) 0.0007(13)
C16 0.0383(17) 0.0478(19) 0.0310(16) 0.0085(15) 0.0023(14) 0.0086(16)
C17 0.0415(18) 0.053(2) 0.0274(17) -0.0019(15) -0.0046(16) -0.0004(17)
C18 0.0300(16) 0.0395(16) 0.0335(16) 0.0014(13) -0.0045(14) -0.0043(15)
C19 0.051(2) 0.089(3) 0.0364(19) 0.0057(19) 0.0089(18) 0.005(2)

loop_
_atom_type_symbol
_atom_type_description
_atom_type_scat_dispersion_real
_atom_type_scat_dispersion_imag
_atom_type_scat_source
C C 0.0033 0.0016 'International Tables Vol C Tables 4.2.6.8 and 6.1.1.4'
H H 0.0000 0.0000 'International Tables Vol C Tables 4.2.6.8 and 6.1.1.4'
N N 0.0061 0.0033 'International Tables Vol C Tables 4.2.6.8 and 6.1.1.4'
O O 0.0106 0.0060 'International Tables Vol C Tables 4.2.6.8 and 6.1.1.4'
S S 0.1246 0.1234 'International Tables Vol C Tables 4.2.6.8 and 6.1.1.4'

loop_
_geom_angle_atom_site_label_1
_geom_angle_atom_site_label_2
_geom_angle_atom_site_label_3
_geom_angle
O2 S1 N1 107.51(12)
O2 S1 C13 106.82(13)
O3 S1 O2 119.30(13)
O3 S1 N1 106.35(13)
O3 S1 C13 108.21(13)
N1 S1 C13 108.26(13)
C3 O1 H1 105(3)
S1 N1 H1A 112(2)
C2 N1 S1 121.58(19)
C2 N1 H1A 117(2)
C2 C1 H1B 106.4
C3 C1 H1B 106.4
C3 C1 C2 113.3(2)
C3 C1 C4 111.6(2)
C4 C1 H1B 106.4
C4 C1 C2 112.2(2)
N1 C2 C1 110.3(2)
N1 C2 H2 107.6
N1 C2 C7 111.7(2)
C1 C2 H2 107.6
C7 C2 C1 111.9(2)
C7 C2 H2 107.6
O1 C3 C1 111.6(2)
O1 C3 H3A 109.3
O1 C3 H3B 109.3
C1 C3 H3A 109.3
C1 C3 H3B 109.3
H3A C3 H3B 108.0
C1 C4 H4A 109.2
C1 C4 H4B 109.2
H4A C4 H4B 107.9
C5 C4 C1 112.0(2)
C5 C4 H4A 109.2
C5 C4 H4B 109.2
C4 C5 H5 117.1
C6 C5 C4 125.8(3)
C6 C5 H5 117.1
C5 C6 H6A 120.0
C5 C6 H6B 120.0
H6A C6 H6B 120.0
C8 C7 C2 118.7(3)
C8 C7 C12 119.1(3)
C12 C7 C2 122.1(3)
C7 C8 H8 119.7
C7 C8 C9 120.6(3)
C9 C8 H8 119.7
C8 C9 H9 119.9
C10 C9 C8 120.3(3)
C10 C9 H9 119.9
C9 C10 H10 120.3
C11 C10 C9 119.4(3)
C11 C10 H10 120.3
C10 C11 H11 119.7
C10 C11 C12 120.7(3)
C12 C11 H11 119.7
C7 C12 H12 120.1
C11 C12 C7 119.9(3)
C11 C12 H12 120.1
C14 C13 S1 119.1(2)
C14 C13 C18 120.6(3)
C18 C13 S1 120.0(2)
C13 C14 H14 120.5
C15 C14 C13 119.0(3)
C15 C14 H14 120.5
C14 C15 H15 119.1
C16 C15 C14 121.8(3)
C16 C15 H15 119.1
C15 C16 C17 118.2(3)
C15 C16 C19 120.8(3)
C17 C16 C19 121.0(3)
C16 C17 H17 119.5
C18 C17 C16 121.0(3)
C18 C17 H17 119.5
C13 C18 H18 120.3
C17 C18 C13 119.3(3)
C17 C18 H18 120.3
C16 C19 H19A 109.5
C16 C19 H19B 109.5
C16 C19 H19C 109.5
H19A C19 H19B 109.5
H19A C19 H19C 109.5
H19B C19 H19C 109.5

loop_
_geom_bond_atom_site_label_1
_geom_bond_atom_site_label_2
_geom_bond_distance
S1 O2 1.440(2)
S1 O3 1.431(2)
S1 N1 1.606(2)
S1 C13 1.766(3)
O1 C3 1.435(4)
O1 H1 0.79(4)
N1 C2 1.482(3)
N1 H1A 0.82(3)
C1 H1B 0.9800
C1 C2 1.550(4)
C1 C3 1.530(4)
C1 C4 1.532(4)
C2 H2 0.9800
C2 C7 1.522(4)
C3 H3A 0.9700
C3 H3B 0.9700
C4 H4A 0.9700
C4 H4B 0.9700
C4 C5 1.494(4)
C5 H5 0.9300
C5 C6 1.299(4)
C6 H6A 0.9300
C6 H6B 0.9300
C7 C8 1.382(4)
C7 C12 1.391(4)
C8 H8 0.9300
C8 C9 1.384(4)
C9 H9 0.9300
C9 C10 1.380(5)
C10 H10 0.9300
C10 C11 1.378(5)
C11 H11 0.9300
C11 C12 1.389(4)
C12 H12 0.9300
C13 C14 1.390(4)
C13 C18 1.390(4)
C14 H14 0.9300
C14 C15 1.382(4)
C15 H15 0.9300
C15 C16 1.382(4)
C16 C17 1.402(5)
C16 C19 1.512(4)
C17 H17 0.9300
C17 C18 1.380(4)
C18 H18 0.9300
C19 H19A 0.9600
C19 H19B 0.9600
C19 H19C 0.9600

loop_
_geom_hbond_atom_site_label_D
_geom_hbond_atom_site_label_H
_geom_hbond_atom_site_label_A
_geom_hbond_distance_DH
_geom_hbond_distance_HA
_geom_hbond_distance_DA
_geom_hbond_angle_DHA
_geom_hbond_site_symmetry_A
O1 H1 S1 0.79(4) 3.02(4) 3.731(2) 151(3) 3_655
O1 H1 O2 0.79(4) 2.08(4) 2.857(3) 171(4) 3_655
N1 H1A O1 0.82(3) 2.11(3) 2.748(3) 135(3) .

loop_
_geom_torsion_atom_site_label_1
_geom_torsion_atom_site_label_2
_geom_torsion_atom_site_label_3
_geom_torsion_atom_site_label_4
_geom_torsion
S1 N1 C2 C1 128.2(2)
S1 N1 C2 C7 -106.6(2)
S1 C13 C14 C15 -173.7(2)
S1 C13 C18 C17 174.2(2)
O2 S1 N1 C2 51.3(2)
O2 S1 C13 C14 -27.7(3)
O2 S1 C13 C18 158.6(2)
O3 S1 N1 C2 -179.9(2)
O3 S1 C13 C14 -157.3(2)
O3 S1 C13 C18 28.9(3)
N1 S1 C13 C14 87.9(2)
N1 S1 C13 C18 -85.9(2)
N1 C2 C7 C8 154.2(2)
N1 C2 C7 C12 -28.5(4)
C1 C2 C7 C8 -81.5(3)
C1 C2 C7 C12 95.8(3)
C1 C4 C5 C6 -109.4(4)
C2 C1 C3 O1 -63.4(3)
C2 C1 C4 C5 -161.7(2)
C2 C7 C8 C9 178.1(3)
C2 C7 C12 C11 -177.0(3)
C3 C1 C2 N1 61.3(3)
C3 C1 C2 C7 -63.7(3)
C3 C1 C4 C5 69.9(3)
C4 C1 C2 N1 -66.2(3)
C4 C1 C2 C7 168.8(2)
C4 C1 C3 O1 64.4(3)
C7 C8 C9 C10 -1.0(4)
C8 C7 C12 C11 0.2(4)
C8 C9 C10 C11 0.3(5)
C9 C10 C11 C12 0.6(5)
C10 C11 C12 C7 -0.9(5)
C12 C7 C8 C9 0.7(4)
C13 S1 N1 C2 -63.8(2)
C13 C14 C15 C16 -0.2(4)
C14 C13 C18 C17 0.5(4)
C14 C15 C16 C17 -0.2(5)
C14 C15 C16 C19 -179.5(3)
C15 C16 C17 C18 0.8(5)
C16 C17 C18 C13 -1.0(5)
C18 C13 C14 C15 0.1(4)
C19 C16 C17 C18 -179.9(3)
